data_7006717
loop_
_publ_author_name
'Habata, Yoichi'
'Seo, Joobeom'
'Otawa, Satoshi'
'Osaka, Futoshi'
'Noto, Kanae'
'Sung Lee, Shim'

_publ_section_title
;
 Synthesis of diazahexathia-24-crown-8 derivatives and structures of
 Ag+ complexes.
;
_journal_issue 18
_journal_name_full 'Dalton transactions (Cambridge, England : 2003)'
_journal_page_first 2202
_journal_page_last 2206
_journal_paper_doi 10.1039/b513293b
_journal_year 2006
_chemical_formula_sum 'C32 H42 Ag2 Cl4 F6 N2 O6 S8'
_chemical_formula_weight 1278.70
_chemical_name_systematic
;
?
;
_space_group_IT_number 2
_symmetry_cell_setting triclinic
_symmetry_space_group_name_Hall '-P 1'
_symmetry_space_group_name_H-M 'P -1'
_atom_sites_solution_hydrogens geom
_atom_sites_solution_primary direct
_atom_sites_solution_secondary difmap
_audit_creation_method SHELXL-97
_cell_angle_alpha 70.3250(10)
_cell_angle_beta 81.8880(10)
_cell_angle_gamma 79.2430(10)
_cell_formula_units_Z 1
_cell_length_a 8.4064(5)
_cell_length_b 10.4171(6)
_cell_length_c 13.9910(8)
_cell_measurement_temperature 90
_cell_volume 1129.33(11)
_computing_cell_refinement 'Bruker SMART'
_computing_data_collection 'Bruker SMART'
_computing_data_reduction 'Bruker SAINT'
_computing_molecular_graphics 'Bruker SHELXTL'
_computing_publication_material 'Bruker SHELXTL'
_computing_structure_refinement 'SHELXL-97 (Sheldrick, 1997)'
_computing_structure_solution 'SHELXS-97 (Sheldrick, 1990)'
_diffrn_ambient_temperature 90
_diffrn_detector_area_resol_mean 8.366
_diffrn_measured_fraction_theta_full 0.985
_diffrn_measured_fraction_theta_max 0.985
_diffrn_measurement_device_type 'CCD area detector'
_diffrn_measurement_method 'phi and omega scans'
_diffrn_radiation_monochromator graphite
_diffrn_radiation_source 'fine-focus sealed tube'
_diffrn_radiation_type MoK\a
_diffrn_radiation_wavelength 0.71073
_diffrn_reflns_av_R_equivalents 0.0118
_diffrn_reflns_av_sigmaI/netI 0.0220
_diffrn_reflns_limit_h_max 11
_diffrn_reflns_limit_h_min -8
_diffrn_reflns_limit_k_max 13
_diffrn_reflns_limit_k_min -13
_diffrn_reflns_limit_l_max 18
_diffrn_reflns_limit_l_min -15
_diffrn_reflns_number 8419
_diffrn_reflns_theta_full 28.28
_diffrn_reflns_theta_max 28.28
_diffrn_reflns_theta_min 1.55
_exptl_absorpt_coefficient_mu 1.543
_exptl_absorpt_correction_T_max 0.6589
_exptl_absorpt_correction_T_min 0.4952
_exptl_absorpt_correction_type empirical
_exptl_absorpt_process_details 'SADABS, Sheldrick, 1996'
_exptl_crystal_colour colorless
_exptl_crystal_density_diffrn 1.880
_exptl_crystal_density_method 'not measured'
_exptl_crystal_description block
_exptl_crystal_F_000 640
_exptl_crystal_size_max 0.53
_exptl_crystal_size_mid 0.33
_exptl_crystal_size_min 0.30
_refine_diff_density_max 0.847
_refine_diff_density_min -0.379
_refine_diff_density_rms 0.083
_refine_ls_extinction_method none
_refine_ls_goodness_of_fit_ref 1.060
_refine_ls_hydrogen_treatment constr
_refine_ls_matrix_type full
_refine_ls_number_parameters 271
_refine_ls_number_reflns 5518
_refine_ls_number_restraints 0
_refine_ls_restrained_S_all 1.060
_refine_ls_R_factor_all 0.0231
_refine_ls_R_factor_gt 0.0216
_refine_ls_shift/su_max 0.003
_refine_ls_shift/su_mean 0.000
_refine_ls_structure_factor_coef Fsqd
_refine_ls_weighting_details 'calc w=1/[\s^2^(Fo^2^)+(0.0341P)^2^+0.3947P] where P=(Fo^2^+2Fc^2^)/3'
_refine_ls_weighting_scheme calc
_refine_ls_wR_factor_gt 0.0574
_refine_ls_wR_factor_ref 0.0581
_reflns_number_gt 5203
_reflns_number_total 5518
_reflns_threshold_expression >2sigma(I)
_cod_data_source_file b513293b.txt
_cod_data_source_block h:\dalton_s_paper\n2s6bzcl2ag\work\n2s6bzclagot_p_1
_cod_depositor_comments
;
The following automatic conversions were performed:
'_symmetry_cell_setting' value 'Triclinic' changed to 'triclinic'
according to '/home/saulius/struct/CIF-dictionaries/cif_core.dic'
dictionary named 'cif_core.dic' version 2.4.1 from 2010-06-29.

Automatic conversion script
Id: cif_fix_enum 1527 2010-12-29 10:47:43Z saulius 
;
_cod_original_sg_symbol_H-M P-1
_cod_database_code 7006717

loop_
_symmetry_equiv_pos_as_xyz
'x, y, z'
'-x, -y, -z'

loop_
_atom_site_label
_atom_site_type_symbol
_atom_site_fract_x
_atom_site_fract_y
_atom_site_fract_z
_atom_site_U_iso_or_equiv
_atom_site_adp_type
_atom_site_occupancy
_atom_site_symmetry_multiplicity
_atom_site_calc_flag
_atom_site_refinement_flags
_atom_site_disorder_assembly
_atom_site_disorder_group
C1 C 0.12208(19) 0.76336(16) -0.36307(11) 0.0145(3) Uani 1 1 d . . .
H1A H 0.1284 0.8289 -0.4332 0.017 Uiso 1 1 calc R . .
H1B H 0.0941 0.6771 -0.3670 0.017 Uiso 1 1 calc R . .
Ag1 Ag -0.051812(14) 0.292792(11) 0.115702(9) 0.01637(5) Uani 1 1 d . . .
C8 C -0.00434(19) 0.03329(15) 0.31669(12) 0.0145(3) Uani 1 1 d . . .
H8A H -0.1194 0.0281 0.3125 0.017 Uiso 1 1 calc R . .
H8B H 0.0244 -0.0236 0.3862 0.017 Uiso 1 1 calc R . .
C7 C 0.1008(2) -0.02941(16) 0.24060(12) 0.0158(3) Uani 1 1 d . . .
H7A H 0.1001 -0.1302 0.2649 0.019 Uiso 1 1 calc R . .
H7B H 0.2142 -0.0138 0.2378 0.019 Uiso 1 1 calc R . .
C6 C 0.22065(19) 0.05982(16) 0.03102(12) 0.0164(3) Uani 1 1 d . . .
H6A H 0.2961 -0.0274 0.0551 0.020 Uiso 1 1 calc R . .
H6B H 0.1968 0.0696 -0.0386 0.020 Uiso 1 1 calc R . .
C5 C 0.30960(19) 0.17800(16) 0.02362(12) 0.0156(3) Uani 1 1 d . . .
H5A H 0.4028 0.1797 -0.0285 0.019 Uiso 1 1 calc R . .
H5B H 0.3542 0.1584 0.0897 0.019 Uiso 1 1 calc R . .
C4 C 0.1428(2) 0.38072(17) -0.13829(12) 0.0165(3) Uani 1 1 d . . .
H4A H 0.1361 0.2922 -0.1482 0.020 Uiso 1 1 calc R . .
H4B H 0.0359 0.4398 -0.1502 0.020 Uiso 1 1 calc R . .
C3 C 0.2722(2) 0.45101(16) -0.21443(12) 0.0177(3) Uani 1 1 d . . .
H3A H 0.2400 0.4732 -0.2842 0.021 Uiso 1 1 calc R . .
H3B H 0.3758 0.3867 -0.2082 0.021 Uiso 1 1 calc R . .
C2 C 0.28968(19) 0.73149(16) -0.32296(12) 0.0156(3) Uani 1 1 d . . .
H2A H 0.3213 0.8188 -0.3239 0.019 Uiso 1 1 calc R . .
H2B H 0.3692 0.6946 -0.3701 0.019 Uiso 1 1 calc R . .
C9 C 0.16907(19) 0.18283(16) 0.33579(12) 0.0158(3) Uani 1 1 d . . .
H9A H 0.2571 0.1320 0.3017 0.019 Uiso 1 1 calc R . .
H9B H 0.1691 0.1351 0.4101 0.019 Uiso 1 1 calc R . .
C10 C 0.20493(18) 0.32778(16) 0.31296(12) 0.0148(3) Uani 1 1 d . . .
C11 C 0.25793(19) 0.40191(17) 0.21443(13) 0.0166(3) Uani 1 1 d . . .
H11 H 0.2735 0.3612 0.1618 0.020 Uiso 1 1 calc R . .
C12 C 0.28801(19) 0.53571(17) 0.19342(13) 0.0171(3) Uani 1 1 d . . .
C13 C 0.27304(19) 0.59689(17) 0.26862(14) 0.0189(3) Uani 1 1 d . . .
H13 H 0.2962 0.6878 0.2537 0.023 Uiso 1 1 calc R . .
C14 C 0.2228(2) 0.52004(18) 0.36660(14) 0.0196(3) Uani 1 1 d . . .
C15 C 0.1877(2) 0.38718(17) 0.39005(13) 0.0179(3) Uani 1 1 d . . .
H15 H 0.1525 0.3375 0.4578 0.022 Uiso 1 1 calc R . .
C16 C 0.5378(2) 0.84428(18) 0.39005(13) 0.0209(3) Uani 1 1 d . . .
Cl1 Cl 0.34593(5) 0.62975(5) 0.06873(3) 0.02488(9) Uani 1 1 d . . .
Cl2 Cl 0.20071(6) 0.59433(5) 0.46260(4) 0.03065(11) Uani 1 1 d . . .
F1 F 0.61838(15) 0.89280(13) 0.44344(9) 0.0316(3) Uani 1 1 d . . .
F2 F 0.57194(14) 0.70710(11) 0.42280(9) 0.0304(2) Uani 1 1 d . . .
F3 F 0.37904(13) 0.87810(12) 0.41340(8) 0.0275(2) Uani 1 1 d . . .
N1 N 0.01059(15) 0.17801(13) 0.30207(10) 0.0127(2) Uani 1 1 d . . .
O1 O 0.49520(14) 0.85580(13) 0.20757(10) 0.0204(2) Uani 1 1 d . . .
O2 O 0.54919(16) 1.06220(13) 0.23420(10) 0.0240(3) Uani 1 1 d . . .
O3 O 0.76509(15) 0.86639(14) 0.24577(10) 0.0249(3) Uani 1 1 d . . .
S3 S 0.03226(5) 0.04249(4) 0.11251(3) 0.01440(8) Uani 1 1 d . . .
S2 S 0.18892(5) 0.34862(4) -0.00833(3) 0.01484(8) Uani 1 1 d . . .
S1 S 0.30367(5) 0.60953(4) -0.19527(3) 0.01505(8) Uani 1 1 d . . .
S4 S 0.59348(5) 0.91548(4) 0.25349(3) 0.01548(8) Uani 1 1 d . . .

loop_
_atom_site_aniso_label
_atom_site_aniso_U_11
_atom_site_aniso_U_22
_atom_site_aniso_U_33
_atom_site_aniso_U_23
_atom_site_aniso_U_13
_atom_site_aniso_U_12
C1 0.0162(7) 0.0161(7) 0.0113(7) -0.0053(6) 0.0002(5) -0.0018(6)
Ag1 0.01836(7) 0.01462(7) 0.01394(7) -0.00493(5) 0.00292(4) 0.00037(4)
C8 0.0171(7) 0.0125(7) 0.0144(7) -0.0047(5) 0.0002(6) -0.0040(5)
C7 0.0178(7) 0.0147(7) 0.0141(7) -0.0043(6) -0.0021(6) -0.0005(6)
C6 0.0179(7) 0.0163(7) 0.0155(7) -0.0075(6) 0.0022(6) -0.0022(6)
C5 0.0151(7) 0.0158(7) 0.0161(7) -0.0058(6) -0.0006(6) -0.0018(6)
C4 0.0168(7) 0.0169(7) 0.0162(7) -0.0062(6) -0.0035(6) -0.0002(6)
C3 0.0232(8) 0.0140(7) 0.0149(7) -0.0063(6) 0.0014(6) 0.0005(6)
C2 0.0159(7) 0.0161(7) 0.0134(7) -0.0033(6) 0.0013(5) -0.0033(6)
C9 0.0158(7) 0.0149(7) 0.0179(7) -0.0059(6) -0.0048(6) -0.0014(6)
C10 0.0121(7) 0.0136(7) 0.0199(8) -0.0070(6) -0.0034(6) -0.0002(5)
C11 0.0145(7) 0.0189(8) 0.0192(8) -0.0090(6) -0.0027(6) -0.0029(6)
C12 0.0130(7) 0.0194(8) 0.0182(8) -0.0048(6) -0.0017(6) -0.0032(6)
C13 0.0148(7) 0.0157(7) 0.0281(9) -0.0097(6) -0.0007(6) -0.0026(6)
C14 0.0170(7) 0.0216(8) 0.0253(8) -0.0151(7) 0.0011(6) -0.0031(6)
C15 0.0164(7) 0.0199(8) 0.0195(8) -0.0091(6) 0.0001(6) -0.0037(6)
C16 0.0213(8) 0.0206(8) 0.0192(8) -0.0050(6) -0.0016(6) -0.0019(6)
Cl1 0.0285(2) 0.0256(2) 0.0205(2) -0.00295(16) -0.00245(16) -0.01198(17)
Cl2 0.0378(3) 0.0328(2) 0.0323(2) -0.0246(2) 0.00787(19) -0.01331(19)
F1 0.0386(7) 0.0395(7) 0.0213(5) -0.0121(5) -0.0084(5) -0.0081(5)
F2 0.0335(6) 0.0200(5) 0.0301(6) 0.0011(4) -0.0053(5) -0.0007(4)
F3 0.0221(5) 0.0306(6) 0.0234(5) -0.0049(4) 0.0065(4) -0.0011(4)
N1 0.0130(6) 0.0119(6) 0.0142(6) -0.0054(5) -0.0013(5) -0.0016(5)
O1 0.0181(6) 0.0238(6) 0.0231(6) -0.0114(5) -0.0027(5) -0.0044(5)
O2 0.0333(7) 0.0165(6) 0.0225(6) -0.0063(5) -0.0016(5) -0.0050(5)
O3 0.0151(6) 0.0337(7) 0.0315(7) -0.0183(6) 0.0024(5) -0.0057(5)
S3 0.01547(18) 0.01513(17) 0.01411(18) -0.00625(14) -0.00017(13) -0.00378(13)
S2 0.01781(18) 0.01444(17) 0.01270(17) -0.00515(14) 0.00084(13) -0.00350(14)
S1 0.01450(18) 0.01613(18) 0.01399(18) -0.00560(14) -0.00080(13) 0.00022(14)
S4 0.01531(18) 0.01695(18) 0.01619(18) -0.00784(14) 0.00093(14) -0.00420(14)

loop_
_atom_type_symbol
_atom_type_description
_atom_type_scat_dispersion_real
_atom_type_scat_dispersion_imag
_atom_type_scat_source
C C 0.0033 0.0016 'International Tables Vol C Tables 4.2.6.8 and 6.1.1.4'
H H 0.0000 0.0000 'International Tables Vol C Tables 4.2.6.8 and 6.1.1.4'
N N 0.0061 0.0033 'International Tables Vol C Tables 4.2.6.8 and 6.1.1.4'
O O 0.0106 0.0060 'International Tables Vol C Tables 4.2.6.8 and 6.1.1.4'
F F 0.0171 0.0103 'International Tables Vol C Tables 4.2.6.8 and 6.1.1.4'
S S 0.1246 0.1234 'International Tables Vol C Tables 4.2.6.8 and 6.1.1.4'
Cl Cl 0.1484 0.1585 'International Tables Vol C Tables 4.2.6.8 and 6.1.1.4'
Ag Ag -0.8971 1.1015 'International Tables Vol C Tables 4.2.6.8 and 6.1.1.4'

loop_
_geom_angle_atom_site_label_1
_geom_angle_atom_site_label_2
_geom_angle_atom_site_label_3
_geom_angle
_geom_angle_site_symmetry_1
_geom_angle_site_symmetry_3
_geom_angle_publ_flag
N1 C1 C2 115.35(13) 2_565 . ?
N1 C1 H1A 108.4 2_565 . ?
C2 C1 H1A 108.4 . . ?
N1 C1 H1B 108.4 2_565 . ?
C2 C1 H1B 108.4 . . ?
H1A C1 H1B 107.5 . . ?
S1 Ag1 S2 144.798(14) 2_565 . ?
S1 Ag1 N1 81.82(3) 2_565 . ?
S2 Ag1 N1 115.30(3) . . ?
S1 Ag1 S3 127.864(13) 2_565 . ?
S2 Ag1 S3 86.336(13) . . ?
N1 Ag1 S3 81.79(3) . . ?
N1 C8 C7 115.25(12) . . ?
N1 C8 H8A 108.5 . . ?
C7 C8 H8A 108.5 . . ?
N1 C8 H8B 108.5 . . ?
C7 C8 H8B 108.5 . . ?
H8A C8 H8B 107.5 . . ?
C8 C7 S3 113.08(11) . . ?
C8 C7 H7A 109.0 . . ?
S3 C7 H7A 109.0 . . ?
C8 C7 H7B 109.0 . . ?
S3 C7 H7B 109.0 . . ?
H7A C7 H7B 107.8 . . ?
C5 C6 S3 117.81(11) . . ?
C5 C6 H6A 107.9 . . ?
S3 C6 H6A 107.9 . . ?
C5 C6 H6B 107.9 . . ?
S3 C6 H6B 107.9 . . ?
H6A C6 H6B 107.2 . . ?
C6 C5 S2 115.92(11) . . ?
C6 C5 H5A 108.3 . . ?
S2 C5 H5A 108.3 . . ?
C6 C5 H5B 108.3 . . ?
S2 C5 H5B 108.3 . . ?
H5A C5 H5B 107.4 . . ?
C3 C4 S2 110.94(11) . . ?
C3 C4 H4A 109.5 . . ?
S2 C4 H4A 109.5 . . ?
C3 C4 H4B 109.5 . . ?
S2 C4 H4B 109.5 . . ?
H4A C4 H4B 108.0 . . ?
C4 C3 S1 112.41(11) . . ?
C4 C3 H3A 109.1 . . ?
S1 C3 H3A 109.1 . . ?
C4 C3 H3B 109.1 . . ?
S1 C3 H3B 109.1 . . ?
H3A C3 H3B 107.9 . . ?
C1 C2 S1 115.04(11) . . ?
C1 C2 H2A 108.5 . . ?
S1 C2 H2A 108.5 . . ?
C1 C2 H2B 108.5 . . ?
S1 C2 H2B 108.5 . . ?
H2A C2 H2B 107.5 . . ?
N1 C9 C10 113.51(13) . . ?
N1 C9 H9A 108.9 . . ?
C10 C9 H9A 108.9 . . ?
N1 C9 H9B 108.9 . . ?
C10 C9 H9B 108.9 . . ?
H9A C9 H9B 107.7 . . ?
C11 C10 C15 119.50(15) . . ?
C11 C10 C9 119.84(14) . . ?
C15 C10 C9 120.65(15) . . ?
C12 C11 C10 119.67(15) . . ?
C12 C11 H11 120.2 . . ?
C10 C11 H11 120.2 . . ?
C13 C12 C11 122.01(15) . . ?
C13 C12 Cl1 118.86(13) . . ?
C11 C12 Cl1 119.13(13) . . ?
C12 C13 C14 117.23(15) . . ?
C12 C13 H13 121.4 . . ?
C14 C13 H13 121.4 . . ?
C13 C14 C15 122.38(15) . . ?
C13 C14 Cl2 118.44(13) . . ?
C15 C14 Cl2 119.17(14) . . ?
C14 C15 C10 119.16(16) . . ?
C14 C15 H15 120.4 . . ?
C10 C15 H15 120.4 . . ?
F2 C16 F3 107.55(14) . . ?
F2 C16 F1 107.80(14) . . ?
F3 C16 F1 107.13(14) . . ?
F2 C16 S4 111.66(12) . . ?
F3 C16 S4 111.72(12) . . ?
F1 C16 S4 110.76(12) . . ?
C1 N1 C8 109.99(12) 2_565 . ?
C1 N1 C9 108.96(12) 2_565 . ?
C8 N1 C9 109.31(12) . . ?
C1 N1 Ag1 106.38(9) 2_565 . ?
C8 N1 Ag1 100.87(9) . . ?
C9 N1 Ag1 120.86(9) . . ?
C6 S3 C7 103.32(7) . . ?
C6 S3 Ag1 100.15(5) . . ?
C7 S3 Ag1 96.26(5) . . ?
C5 S2 C4 103.19(7) . . ?
C5 S2 Ag1 98.72(5) . . ?
C4 S2 Ag1 111.66(5) . . ?
C2 S1 C3 101.54(7) . . ?
C2 S1 Ag1 97.62(5) . 2_565 ?
C3 S1 Ag1 109.30(5) . 2_565 ?
O3 S4 O2 115.68(8) . . ?
O3 S4 O1 114.94(8) . . ?
O2 S4 O1 114.63(8) . . ?
O3 S4 C16 102.36(8) . . ?
O2 S4 C16 102.89(8) . . ?
O1 S4 C16 103.80(8) . . ?

loop_
_geom_bond_atom_site_label_1
_geom_bond_atom_site_label_2
_geom_bond_distance
_geom_bond_site_symmetry_2
_geom_bond_publ_flag
C1 N1 1.4742(19) 2_565 ?
C1 C2 1.527(2) . ?
C1 H1A 0.9900 . ?
C1 H1B 0.9900 . ?
Ag1 S1 2.4598(4) 2_565 ?
Ag1 S2 2.4927(4) . ?
Ag1 N1 2.5605(13) . ?
Ag1 S3 2.5849(4) . ?
C8 N1 1.4786(19) . ?
C8 C7 1.526(2) . ?
C8 H8A 0.9900 . ?
C8 H8B 0.9900 . ?
C7 S3 1.8251(16) . ?
C7 H7A 0.9900 . ?
C7 H7B 0.9900 . ?
C6 C5 1.524(2) . ?
C6 S3 1.8164(16) . ?
C6 H6A 0.9900 . ?
C6 H6B 0.9900 . ?
C5 S2 1.8188(16) . ?
C5 H5A 0.9900 . ?
C5 H5B 0.9900 . ?
C4 C3 1.516(2) . ?
C4 S2 1.8193(16) . ?
C4 H4A 0.9900 . ?
C4 H4B 0.9900 . ?
C3 S1 1.8303(17) . ?
C3 H3A 0.9900 . ?
C3 H3B 0.9900 . ?
C2 S1 1.8152(16) . ?
C2 H2A 0.9900 . ?
C2 H2B 0.9900 . ?
C9 N1 1.4894(19) . ?
C9 C10 1.514(2) . ?
C9 H9A 0.9900 . ?
C9 H9B 0.9900 . ?
C10 C11 1.390(2) . ?
C10 C15 1.393(2) . ?
C11 C12 1.388(2) . ?
C11 H11 0.9500 . ?
C12 C13 1.383(2) . ?
C12 Cl1 1.7401(17) . ?
C13 C14 1.387(2) . ?
C13 H13 0.9500 . ?
C14 C15 1.389(2) . ?
C14 Cl2 1.7358(17) . ?
C15 H15 0.9500 . ?
C16 F2 1.333(2) . ?
C16 F3 1.338(2) . ?
C16 F1 1.341(2) . ?
C16 S4 1.8283(18) . ?
N1 C1 1.4742(19) 2_565 ?
O1 S4 1.4465(12) . ?
O2 S4 1.4442(13) . ?
O3 S4 1.4395(13) . ?
S1 Ag1 2.4598(4) 2_565 ?
